data_8103614
loop_
_publ_author_name
'Gonschorek, W.'
'Hahn, T.'

_publ_section_title
;
 Die Kristallstruktur des Caesiummolybdats, Cs2 Mo O4
;
_journal_name_full
;
Zeitschrift fuer Kristallographie, Kristallgeometrie, Kristallphysik, 
Kristallchemie (-144,1977)
;
_journal_page_first 167
_journal_page_last 176
_journal_volume 138
_journal_year 1973
_chemical_formula_sum 'Cs2 Mo O4'
_chemical_name_systematic 'Cs2 (Mo O4)'
_space_group_IT_number 62
_symmetry_space_group_name_Hall '-P 2ac 2n'
_symmetry_space_group_name_H-M 'P n m a'
_cell_angle_alpha 90
_cell_angle_beta 90
_cell_angle_gamma 90
_cell_formula_units_Z 4
_cell_length_a 11.608
_cell_length_b 6.562
_cell_length_c 8.51
_cell_volume 648.221
_citation_journal_id_ASTM ZEKGAX
_cod_data_source_file Gonschorek_ZEKGAX_1973_914.cif
_cod_data_source_block Cs2Mo1O4
_cod_original_cell_volume 648.2211
_cod_original_formula_sum 'Cs2 Mo1 O4'
_cod_database_code 8103614

loop_
_symmetry_equiv_pos_as_xyz
x,y,z
-x+1/2,-y,z+1/2
x+1/2,-y+1/2,-z+1/2
-x,y+1/2,-z
-x,-y,-z
x-1/2,y,-z-1/2
-x-1/2,y-1/2,z-1/2
x,-y-1/2,z

loop_
_atom_site_label
_atom_site_type_symbol
_atom_site_fract_x
_atom_site_fract_y
_atom_site_fract_z
_atom_site_occupancy
_atom_site_U_iso_or_equiv
Mo1 Mo+6 0.4204 0.25 0.2257 1 0.0
Cs2 Cs+1 -0.2921 0.25 -0.0091 1 0.0
O2 O-2 0.5649 0.25 0.2949 1 0.0
O3 O-2 0.3503 0.0291 0.2986 1 0.0
O1 O-2 0.4185 0.25 0.0183 1 0.0
Cs1 Cs+1 0.4141 0.25 0.6718 1 0.0
